data_1572249
loop_
_publ_author_name
'Ar\'evalo, Alma'
'Ju\'arez-Francisco, Enrique'
'Roa, Diego A.'
'Flores-Alamo, Marcos'
'Garc\'ia, Juventino J.'

_publ_section_title
;
 New mononuclear Cu(i) compounds: synthesis, characterization, and
 application to the electroreduction of CO2
;
_journal_issue 18
_journal_name_full 'Catalysis Science &amp; Technology'
_journal_page_first 5394
_journal_page_last 5404
_journal_paper_doi 10.1039/D4CY00759J
_journal_volume 14
_journal_year 2024
_chemical_formula_moiety 'C32 H47 Cu N O3 P3'
_chemical_formula_sum 'C32 H47 Cu N O3 P3'
_chemical_formula_weight 650.15
_space_group_IT_number 14
_space_group_name_Hall '-P 2yn'
_space_group_name_H-M_alt 'P 1 21/n 1'
_symmetry_cell_setting monoclinic
_symmetry_Int_Tables_number 14
_symmetry_space_group_name_Hall '-P 2yn'
_symmetry_space_group_name_H-M 'P 1 21/n 1'
_atom_sites_solution_hydrogens geom
_audit_conform_dict_location ftp://ftp.iucr.org/pub/cif_core.dic
_audit_conform_dict_name cif_core.dic
_audit_conform_dict_version 2.4.5
_audit_creation_date 2023-12-12T10:48:05-00:00
_audit_creation_method 'WinGX routine CIF_UPDATE'
_audit_update_record
;
2023-12-13 deposited with the CCDC.	2024-07-23 downloaded from the CCDC.
;
_cell_angle_alpha 90
_cell_angle_beta 105.218(4)
_cell_angle_gamma 90
_cell_formula_units_Z 4
_cell_length_a 12.7674(5)
_cell_length_b 17.7058(7)
_cell_length_c 15.0682(6)
_cell_measurement_reflns_used 5687
_cell_measurement_temperature 130(2)
_cell_measurement_theta_max 29.5956
_cell_measurement_theta_min 3.4341
_cell_volume 3286.8(2)
_computing_cell_refinement
;
        CrysAlisPro, Agilent Technologies,
        Version 1.171.36.32 (release 02-08-2013 CrysAlis171 .NET)
        (compiled Aug  2 2013,16:46:58)
;
_computing_data_collection
;
        CrysAlisPro, Agilent Technologies,
        Version 1.171.36.32 (release 02-08-2013 CrysAlis171 .NET)
        (compiled Aug  2 2013,16:46:58)
;
_computing_data_reduction
;
        CrysAlisPro, Agilent Technologies,
        Version 1.171.36.32 (release 02-08-2013 CrysAlis171 .NET)
        (compiled Aug  2 2013,16:46:58)
;
_computing_molecular_graphics
;
          'Ortep-3 for Windows (Farrugia, 1997)'
      L. J. Farrugia, J. Appl. Crystallogr., 1997, 30, 565.
;
_computing_publication_material
;	
        L. J. Farrugia, WinGX and ORTEP for Windows: an update, 
	J. Appl. Cryst. 45 (2012)  849-854.   
;
_computing_structure_refinement
;
      'SHELXS-2018 (Sheldrick, 2015)'
      Sheldrick, G. M. (2015). Acta Cryst. C71, 3--8.
;
_computing_structure_solution
;
      'SHELXS-2018 (Sheldrick, 2015)'
      Sheldrick, G. M. (2015). Acta Cryst. A71, 3--8.
;
_diffrn_ambient_temperature 130(2)
_diffrn_detector_area_resol_mean 10.4685
_diffrn_measured_fraction_theta_full 0.997
_diffrn_measured_fraction_theta_max 0.834
_diffrn_measurement_device_type 'Xcalibur, Atlas, Gemini'
_diffrn_measurement_method '\w scans'
_diffrn_orient_matrix_UB_11 -0.0440428
_diffrn_orient_matrix_UB_12 -0.0253639
_diffrn_orient_matrix_UB_13 -0.0155729
_diffrn_orient_matrix_UB_21 -0.0227796
_diffrn_orient_matrix_UB_22 0.012288
_diffrn_orient_matrix_UB_23 0.0357185
_diffrn_orient_matrix_UB_31 -0.029344
_diffrn_orient_matrix_UB_32 0.0283972
_diffrn_orient_matrix_UB_33 -0.0293614
_diffrn_radiation_monochromator graphite
_diffrn_radiation_type MoK\a
_diffrn_radiation_wavelength 0.71073
_diffrn_reflns_av_R_equivalents 0.0278
_diffrn_reflns_av_unetI/netI 0.0474
_diffrn_reflns_Laue_measured_fraction_full 0.997
_diffrn_reflns_Laue_measured_fraction_max 0.834
_diffrn_reflns_limit_h_max 12
_diffrn_reflns_limit_h_min -17
_diffrn_reflns_limit_k_max 15
_diffrn_reflns_limit_k_min -24
_diffrn_reflns_limit_l_max 19
_diffrn_reflns_limit_l_min -17
_diffrn_reflns_number 16174
_diffrn_reflns_point_group_measured_fraction_full 0.997
_diffrn_reflns_point_group_measured_fraction_max 0.834
_diffrn_reflns_theta_full 25.242
_diffrn_reflns_theta_max 29.596
_diffrn_reflns_theta_min 3.434
_exptl_absorpt_coefficient_mu 0.843
_exptl_absorpt_correction_T_max 0.822
_exptl_absorpt_correction_T_min 0.787
_exptl_absorpt_correction_type analytical
_exptl_absorpt_process_details
;
        CrysAlisPro, Agilent Technologies,
        Version 1.171.36.32 (release 02-08-2013 CrysAlis171 .NET)
        (compiled Aug  2 2013,16:46:58)
        Analytical numeric absorption correction using a multifaceted crystal
                        model based on expressions derived by R.C. Clark & J.S.
        (Clark, R. C. & Reid, J. S. (1995). Acta Cryst. A51, 887-897)
;
_exptl_crystal_colour colourless
_exptl_crystal_density_diffrn 1.314
_exptl_crystal_description block
_exptl_crystal_F_000 1376
_exptl_crystal_size_max 0.4
_exptl_crystal_size_mid 0.37
_exptl_crystal_size_min 0.27
_refine_diff_density_max 1.857
_refine_diff_density_min -0.896
_refine_diff_density_rms 0.099
_refine_ls_extinction_method none
_refine_ls_goodness_of_fit_ref 1.036
_refine_ls_hydrogen_treatment constr
_refine_ls_matrix_type full
_refine_ls_number_parameters 369
_refine_ls_number_reflns 7717
_refine_ls_number_restraints 0
_refine_ls_restrained_S_all 1.036
_refine_ls_R_factor_all 0.0722
_refine_ls_R_factor_gt 0.0539
_refine_ls_shift/su_max 0.001
_refine_ls_shift/su_mean 0
_refine_ls_structure_factor_coef Fsqd
_refine_ls_weighting_details 'w=1/[\s^2^(Fo^2^)+(0.0562P)^2^+9.0961P] where P=(Fo^2^+2Fc^2^)/3'
_refine_ls_weighting_scheme calc
_refine_ls_wR_factor_gt 0.1289
_refine_ls_wR_factor_ref 0.1436
_reflns_Friedel_coverage 0
_reflns_number_gt 6144
_reflns_number_total 7717
_reflns_threshold_expression 'I > 2\s(I)'
_cod_data_source_file d4cy00759j2.cif
_cod_data_source_block 2
_cod_depositor_comments 'Adding full bibliography for 1572249--1572251.cif.'
_cod_original_sg_symbol_H-M 'P 21/n'
_cod_database_code 1572249
_shelx_estimated_absorpt_t_min 0.729
_shelx_estimated_absorpt_t_max 0.804

loop_
_symmetry_equiv_pos_as_xyz
'x, y, z'
'-x+1/2, y+1/2, -z+1/2'
'-x, -y, -z'
'x-1/2, -y-1/2, z-1/2'

loop_
_atom_site_label
_atom_site_type_symbol
_atom_site_fract_x
_atom_site_fract_y
_atom_site_fract_z
_atom_site_U_iso_or_equiv
_atom_site_adp_type
_atom_site_occupancy
_atom_site_site_symmetry_order
_atom_site_calc_flag
_atom_site_refinement_flags_posn
_atom_site_refinement_flags_adp
_atom_site_refinement_flags_occupancy
_atom_site_disorder_assembly
_atom_site_disorder_group
C1 C 0.3796(3) 0.8684(2) 0.4703(2) 0.0296(8) Uani 1 1 d . . . . .
H1A H 0.330276 0.909563 0.440672 0.036 Uiso 1 1 calc R U . . .
H1B H 0.45491 0.884592 0.474175 0.036 Uiso 1 1 calc R U . . .
C2 C 0.3544(3) 0.7984(2) 0.4112(2) 0.0318(8) Uani 1 1 d . . . . .
H2A H 0.375897 0.806908 0.353509 0.038 Uiso 1 1 calc R U . . .
H2B H 0.275062 0.78935 0.394734 0.038 Uiso 1 1 calc R U . . .
C3 C 0.2157(3) 0.8441(3) 0.5733(3) 0.0484(12) Uani 1 1 d . . . . .
H3 H 0.197059 0.791728 0.549377 0.058 Uiso 1 1 calc R U . . .
C4 C 0.1915(4) 0.8452(3) 0.6666(3) 0.0540(13) Uani 1 1 d . . . . .
H4A H 0.223172 0.890633 0.700229 0.081 Uiso 1 1 calc R U . . .
H4B H 0.222922 0.800256 0.701545 0.081 Uiso 1 1 calc R U . . .
H4C H 0.112745 0.845394 0.658277 0.081 Uiso 1 1 calc R U . . .
C5 C 0.1415(4) 0.8947(3) 0.5048(3) 0.0534(13) Uani 1 1 d . . . . .
H5A H 0.066286 0.878065 0.495921 0.08 Uiso 1 1 calc R U . . .
H5B H 0.160771 0.892302 0.445998 0.08 Uiso 1 1 calc R U . . .
H5C H 0.149153 0.946742 0.527661 0.08 Uiso 1 1 calc R U . . .
C6 C 0.4050(4) 0.9438(3) 0.6471(3) 0.0499(12) Uani 1 1 d . . . . .
H6 H 0.362954 0.946682 0.694348 0.06 Uiso 1 1 calc R U . . .
C7 C 0.5221(3) 0.9434(2) 0.7009(3) 0.0442(11) Uani 1 1 d . . . . .
H7A H 0.568425 0.940466 0.658399 0.066 Uiso 1 1 calc R U . . .
H7B H 0.535915 0.899698 0.742153 0.066 Uiso 1 1 calc R U . . .
H7C H 0.538405 0.989942 0.737147 0.066 Uiso 1 1 calc R U . . .
C8 C 0.3755(4) 1.0146(2) 0.5903(3) 0.0447(10) Uani 1 1 d . . . . .
H8A H 0.395544 1.058964 0.630028 0.067 Uiso 1 1 calc R U . . .
H8B H 0.297213 1.015213 0.561537 0.067 Uiso 1 1 calc R U . . .
H8C H 0.414721 1.015652 0.542404 0.067 Uiso 1 1 calc R U . . .
C9 C 0.5493(3) 0.7102(2) 0.4284(2) 0.0291(8) Uani 1 1 d . . . . .
H9 H 0.582357 0.761655 0.439637 0.035 Uiso 1 1 calc R U . . .
C10 C 0.6337(3) 0.6557(2) 0.4853(3) 0.0363(9) Uani 1 1 d . . . . .
H10A H 0.607422 0.603707 0.473433 0.055 Uiso 1 1 calc R U . . .
H10B H 0.645569 0.667175 0.550802 0.055 Uiso 1 1 calc R U . . .
H10C H 0.702112 0.661331 0.468008 0.055 Uiso 1 1 calc R U . . .
C11 C 0.5307(4) 0.6951(3) 0.3253(3) 0.0460(11) Uani 1 1 d . . . . .
H11A H 0.599662 0.699789 0.308764 0.069 Uiso 1 1 calc R U . . .
H11B H 0.478684 0.731916 0.290291 0.069 Uiso 1 1 calc R U . . .
H11C H 0.50181 0.643971 0.311029 0.069 Uiso 1 1 calc R U . . .
C12 C 0.3369(3) 0.6364(2) 0.4095(2) 0.0248(7) Uani 1 1 d . . . . .
H12 H 0.329516 0.640491 0.341967 0.03 Uiso 1 1 calc R U . . .
C13 C 0.3876(3) 0.5601(2) 0.4435(2) 0.0297(8) Uani 1 1 d . . . . .
H13A H 0.41141 0.5603 0.510891 0.045 Uiso 1 1 calc R U . . .
H13B H 0.450214 0.551033 0.418752 0.045 Uiso 1 1 calc R U . . .
H13C H 0.333813 0.520041 0.422803 0.045 Uiso 1 1 calc R U . . .
C14 C 0.2238(3) 0.6420(2) 0.4267(3) 0.0356(9) Uani 1 1 d . . . . .
H14A H 0.180611 0.597737 0.400184 0.053 Uiso 1 1 calc R U . . .
H14B H 0.187542 0.687929 0.397713 0.053 Uiso 1 1 calc R U . . .
H14C H 0.23092 0.643784 0.492983 0.053 Uiso 1 1 calc R U . . .
C15 C 0.5060(3) 0.57848(19) 0.7632(2) 0.0227(7) Uani 1 1 d . . . . .
C16 C 0.6039(3) 0.5804(2) 0.7397(2) 0.0248(7) Uani 1 1 d . . . . .
H16 H 0.617392 0.619293 0.700786 0.03 Uiso 1 1 calc R U . . .
C17 C 0.6823(3) 0.5257(2) 0.7728(2) 0.0333(8) Uani 1 1 d . . . . .
H17 H 0.749395 0.527986 0.756692 0.04 Uiso 1 1 calc R U . . .
C18 C 0.6644(3) 0.4684(2) 0.8284(3) 0.0358(9) Uani 1 1 d . . . . .
H18 H 0.719112 0.431804 0.851662 0.043 Uiso 1 1 calc R U . . .
C19 C 0.5672(4) 0.4647(3) 0.8498(4) 0.0550(14) Uani 1 1 d . . . . .
H19 H 0.55355 0.424582 0.88704 0.066 Uiso 1 1 calc R U . . .
C20 C 0.4879(3) 0.5191(3) 0.8175(4) 0.0481(12) Uani 1 1 d . . . . .
H20 H 0.420508 0.515688 0.832899 0.058 Uiso 1 1 calc R U . . .
C21 C 0.2788(3) 0.60040(19) 0.6830(2) 0.0217(6) Uani 1 1 d . . . . .
C22 C 0.2767(3) 0.5281(2) 0.6459(3) 0.0352(9) Uani 1 1 d . . . . .
H22 H 0.342803 0.504197 0.644223 0.042 Uiso 1 1 calc R U . . .
C23 C 0.1788(4) 0.4906(3) 0.6114(3) 0.0467(11) Uani 1 1 d . . . . .
H23 H 0.178393 0.441562 0.585709 0.056 Uiso 1 1 calc R U . . .
C24 C 0.0830(3) 0.5239(3) 0.6143(3) 0.0403(10) Uani 1 1 d . . . . .
H24 H 0.016345 0.497748 0.59152 0.048 Uiso 1 1 calc R U . . .
C25 C 0.0836(3) 0.5956(2) 0.6503(2) 0.0333(9) Uani 1 1 d . . . . .
H25 H 0.017145 0.618829 0.652101 0.04 Uiso 1 1 calc R U . . .
C26 C 0.1807(3) 0.6339(2) 0.6840(2) 0.0243(7) Uani 1 1 d . . . . .
H26 H 0.180177 0.683425 0.708007 0.029 Uiso 1 1 calc R U . . .
C27 C 0.3952(2) 0.69374(19) 0.8316(2) 0.0193(6) Uani 1 1 d . . . . .
C28 C 0.3352(3) 0.6614(2) 0.8873(2) 0.0247(7) Uani 1 1 d . . . . .
H28 H 0.293013 0.617452 0.866951 0.03 Uiso 1 1 calc R U . . .
C29 C 0.3368(3) 0.6929(3) 0.9720(2) 0.0321(8) Uani 1 1 d . . . . .
H29 H 0.294673 0.671144 1.008793 0.039 Uiso 1 1 calc R U . . .
C30 C 0.3997(3) 0.7558(3) 1.0026(3) 0.0360(9) Uani 1 1 d . . . . .
H30 H 0.402095 0.776678 1.061164 0.043 Uiso 1 1 calc R U . . .
C31 C 0.4595(3) 0.7886(2) 0.9480(2) 0.0331(8) Uani 1 1 d . . . . .
H31 H 0.502658 0.831926 0.969212 0.04 Uiso 1 1 calc R U . . .
C32 C 0.4564(3) 0.7581(2) 0.8625(2) 0.0234(7) Uani 1 1 d . . . . .
H32 H 0.496366 0.781267 0.824908 0.028 Uiso 1 1 calc R U . . .
Cu1 Cu 0.44529(3) 0.73701(2) 0.62221(2) 0.01543(11) Uani 1 1 d . . . . .
N1 N 0.6754(2) 0.78810(16) 0.65483(18) 0.0209(6) Uani 1 1 d . . . . .
O1 O 0.61298(19) 0.75358(14) 0.69261(16) 0.0254(5) Uani 1 1 d . . . . .
O2 O 0.63874(19) 0.83077(14) 0.58752(15) 0.0254(5) Uani 1 1 d . . . . .
O3 O 0.77582(19) 0.78012(16) 0.68560(18) 0.0341(6) Uani 1 1 d . . . . .
P1 P 0.36491(7) 0.85300(5) 0.58728(5) 0.01894(18) Uani 1 1 d . . . . .
P2 P 0.42469(7) 0.71364(5) 0.46907(5) 0.01935(18) Uani 1 1 d . . . . .
P3 P 0.40594(6) 0.65316(4) 0.72267(5) 0.01631(17) Uani 1 1 d . . . . .

loop_
_atom_site_aniso_label
_atom_site_aniso_U_11
_atom_site_aniso_U_22
_atom_site_aniso_U_33
_atom_site_aniso_U_23
_atom_site_aniso_U_13
_atom_site_aniso_U_12
C1 0.040(2) 0.0235(17) 0.0287(18) 0.0061(14) 0.0141(15) 0.0042(15)
C2 0.050(2) 0.0268(18) 0.0176(15) 0.0017(14) 0.0060(15) 0.0138(17)
C3 0.038(2) 0.068(3) 0.046(2) 0.027(2) 0.0217(19) 0.018(2)
C4 0.057(3) 0.065(3) 0.049(3) 0.023(2) 0.031(2) 0.025(3)
C5 0.038(2) 0.075(4) 0.047(3) 0.010(3) 0.009(2) 0.002(2)
C6 0.060(3) 0.030(2) 0.052(3) -0.007(2) -0.001(2) -0.004(2)
C7 0.031(2) 0.031(2) 0.065(3) -0.022(2) 0.0026(19) -0.0005(17)
C8 0.051(3) 0.0190(18) 0.066(3) -0.0006(19) 0.018(2) 0.0042(18)
C9 0.0349(19) 0.0317(19) 0.0244(17) -0.0090(15) 0.0145(14) -0.0047(16)
C10 0.0281(18) 0.039(2) 0.043(2) -0.0135(18) 0.0116(16) 0.0007(16)
C11 0.045(2) 0.070(3) 0.029(2) -0.015(2) 0.0200(18) -0.003(2)
C12 0.0270(16) 0.0270(17) 0.0167(14) -0.0048(13) -0.0009(12) 0.0032(14)
C13 0.0348(19) 0.0221(17) 0.0294(18) -0.0047(14) 0.0034(15) 0.0005(15)
C14 0.0259(18) 0.044(2) 0.0322(19) -0.0011(17) -0.0005(15) 0.0034(16)
C15 0.0206(15) 0.0167(15) 0.0290(17) 0.0037(13) 0.0032(13) 0.0010(12)
C16 0.0278(16) 0.0275(17) 0.0186(15) -0.0007(13) 0.0049(13) 0.0068(14)
C17 0.0297(18) 0.041(2) 0.0274(17) -0.0068(16) 0.0035(14) 0.0126(16)
C18 0.035(2) 0.0203(17) 0.044(2) -0.0066(16) -0.0051(17) 0.0090(15)
C19 0.042(2) 0.034(2) 0.084(4) 0.036(2) 0.006(2) 0.0047(19)
C20 0.032(2) 0.039(2) 0.074(3) 0.030(2) 0.016(2) 0.0049(18)
C21 0.0224(15) 0.0230(16) 0.0188(14) 0.0030(13) 0.0040(12) -0.0063(13)
C22 0.0326(19) 0.033(2) 0.042(2) -0.0083(17) 0.0140(16) -0.0094(16)
C23 0.048(2) 0.045(3) 0.050(3) -0.019(2) 0.017(2) -0.023(2)
C24 0.033(2) 0.054(3) 0.0315(19) -0.0021(19) 0.0046(16) -0.0231(19)
C25 0.0189(16) 0.049(2) 0.0297(18) 0.0109(17) 0.0029(14) -0.0043(16)
C26 0.0188(15) 0.0302(18) 0.0219(15) 0.0078(14) 0.0017(12) -0.0020(13)
C27 0.0152(13) 0.0261(16) 0.0157(13) 0.0040(12) 0.0022(11) 0.0018(12)
C28 0.0205(15) 0.0326(19) 0.0208(15) 0.0063(14) 0.0053(12) -0.0048(14)
C29 0.0237(17) 0.054(3) 0.0199(16) 0.0048(16) 0.0077(13) -0.0012(17)
C30 0.0297(19) 0.059(3) 0.0204(16) -0.0084(17) 0.0077(14) -0.0015(18)
C31 0.0289(18) 0.045(2) 0.0256(17) -0.0110(16) 0.0081(14) -0.0093(17)
C32 0.0212(15) 0.0318(18) 0.0179(15) -0.0008(13) 0.0065(12) -0.0047(14)
Cu1 0.01722(19) 0.01536(19) 0.01405(18) 0.00032(14) 0.00469(13) -0.00029(14)
N1 0.0213(13) 0.0211(14) 0.0187(12) -0.0051(11) 0.0026(10) -0.0002(11)
O1 0.0225(11) 0.0294(13) 0.0225(11) 0.0013(10) 0.0026(9) -0.0041(10)
O2 0.0271(12) 0.0283(13) 0.0216(11) 0.0012(10) 0.0076(9) -0.0014(10)
O3 0.0177(11) 0.0459(17) 0.0357(14) 0.0033(12) 0.0019(10) -0.0041(11)
P1 0.0241(4) 0.0171(4) 0.0156(4) -0.0016(3) 0.0051(3) 0.0039(3)
P2 0.0261(4) 0.0173(4) 0.0153(4) -0.0012(3) 0.0065(3) 0.0044(3)
P3 0.0157(3) 0.0157(4) 0.0173(4) 0.0030(3) 0.0039(3) -0.0004(3)

loop_
_atom_type_symbol
_atom_type_description
_atom_type_scat_dispersion_real
_atom_type_scat_dispersion_imag
_atom_type_scat_source
C C 0.0033 0.0016 'International Tables Vol C Tables 4.2.6.8 and 6.1.1.4'
H H 0 0 'International Tables Vol C Tables 4.2.6.8 and 6.1.1.4'
Cu Cu 0.3201 1.2651 'International Tables Vol C Tables 4.2.6.8 and 6.1.1.4'
N N 0.0061 0.0033 'International Tables Vol C Tables 4.2.6.8 and 6.1.1.4'
O O 0.0106 0.006 'International Tables Vol C Tables 4.2.6.8 and 6.1.1.4'
P P 0.1023 0.0942 'International Tables Vol C Tables 4.2.6.8 and 6.1.1.4'

loop_
_exptl_crystal_face_index_h
_exptl_crystal_face_index_k
_exptl_crystal_face_index_l
_exptl_crystal_face_perp_dist
2 13 -18 0.1609
-2 -13 18 0.1609
15 -12 -11 0.1445
-15 12 11 0.1445
6 23 2 0.1497
-6 -23 -2 0.1497
-12 1 -12 0.1339
12 -1 12 0.1339

loop_
_geom_angle_atom_site_label_1
_geom_angle_atom_site_label_2
_geom_angle_atom_site_label_3
_geom_angle
_geom_angle_site_symmetry_1
_geom_angle_site_symmetry_3
_geom_angle_publ_flag
C2 C1 P1 112.5(3) . . ?
C2 C1 H1A 109.1 . . ?
P1 C1 H1A 109.1 . . ?
C2 C1 H1B 109.1 . . ?
P1 C1 H1B 109.1 . . ?
H1A C1 H1B 107.8 . . ?
C1 C2 P2 112.7(2) . . ?
C1 C2 H2A 109 . . ?
P2 C2 H2A 109 . . ?
C1 C2 H2B 109 . . ?
P2 C2 H2B 109 . . ?
H2A C2 H2B 107.8 . . ?
C5 C3 C4 112.6(4) . . ?
C5 C3 P1 117.9(3) . . ?
C4 C3 P1 110.1(3) . . ?
C5 C3 H3 105 . . ?
C4 C3 H3 105 . . ?
P1 C3 H3 105 . . ?
C3 C4 H4A 109.5 . . ?
C3 C4 H4B 109.5 . . ?
H4A C4 H4B 109.5 . . ?
C3 C4 H4C 109.5 . . ?
H4A C4 H4C 109.5 . . ?
H4B C4 H4C 109.5 . . ?
C3 C5 H5A 109.5 . . ?
C3 C5 H5B 109.5 . . ?
H5A C5 H5B 109.5 . . ?
C3 C5 H5C 109.5 . . ?
H5A C5 H5C 109.5 . . ?
H5B C5 H5C 109.5 . . ?
C7 C6 C8 112.0(4) . . ?
C7 C6 P1 111.7(3) . . ?
C8 C6 P1 116.8(3) . . ?
C7 C6 H6 105.1 . . ?
C8 C6 H6 105.1 . . ?
P1 C6 H6 105.1 . . ?
C6 C7 H7A 109.5 . . ?
C6 C7 H7B 109.5 . . ?
H7A C7 H7B 109.5 . . ?
C6 C7 H7C 109.5 . . ?
H7A C7 H7C 109.5 . . ?
H7B C7 H7C 109.5 . . ?
C6 C8 H8A 109.5 . . ?
C6 C8 H8B 109.5 . . ?
H8A C8 H8B 109.5 . . ?
C6 C8 H8C 109.5 . . ?
H8A C8 H8C 109.5 . . ?
H8B C8 H8C 109.5 . . ?
C10 C9 C11 110.9(3) . . ?
C10 C9 P2 112.1(3) . . ?
C11 C9 P2 115.1(3) . . ?
C10 C9 H9 106 . . ?
C11 C9 H9 106 . . ?
P2 C9 H9 106 . . ?
C9 C10 H10A 109.5 . . ?
C9 C10 H10B 109.5 . . ?
H10A C10 H10B 109.5 . . ?
C9 C10 H10C 109.5 . . ?
H10A C10 H10C 109.5 . . ?
H10B C10 H10C 109.5 . . ?
C9 C11 H11A 109.5 . . ?
C9 C11 H11B 109.5 . . ?
H11A C11 H11B 109.5 . . ?
C9 C11 H11C 109.5 . . ?
H11A C11 H11C 109.5 . . ?
H11B C11 H11C 109.5 . . ?
C13 C12 C14 109.6(3) . . ?
C13 C12 P2 110.0(2) . . ?
C14 C12 P2 110.4(2) . . ?
C13 C12 H12 108.9 . . ?
C14 C12 H12 108.9 . . ?
P2 C12 H12 108.9 . . ?
C12 C13 H13A 109.5 . . ?
C12 C13 H13B 109.5 . . ?
H13A C13 H13B 109.5 . . ?
C12 C13 H13C 109.5 . . ?
H13A C13 H13C 109.5 . . ?
H13B C13 H13C 109.5 . . ?
C12 C14 H14A 109.5 . . ?
C12 C14 H14B 109.5 . . ?
H14A C14 H14B 109.5 . . ?
C12 C14 H14C 109.5 . . ?
H14A C14 H14C 109.5 . . ?
H14B C14 H14C 109.5 . . ?
C16 C15 C20 118.0(3) . . ?
C16 C15 P3 119.7(3) . . ?
C20 C15 P3 122.3(3) . . ?
C15 C16 C17 120.4(3) . . ?
C15 C16 H16 119.8 . . ?
C17 C16 H16 119.8 . . ?
C18 C17 C16 121.0(4) . . ?
C18 C17 H17 119.5 . . ?
C16 C17 H17 119.5 . . ?
C19 C18 C17 119.2(4) . . ?
C19 C18 H18 120.4 . . ?
C17 C18 H18 120.4 . . ?
C18 C19 C20 120.6(4) . . ?
C18 C19 H19 119.7 . . ?
C20 C19 H19 119.7 . . ?
C15 C20 C19 120.8(4) . . ?
C15 C20 H20 119.6 . . ?
C19 C20 H20 119.6 . . ?
C26 C21 C22 118.3(3) . . ?
C26 C21 P3 120.2(3) . . ?
C22 C21 P3 121.4(3) . . ?
C23 C22 C21 120.6(4) . . ?
C23 C22 H22 119.7 . . ?
C21 C22 H22 119.7 . . ?
C24 C23 C22 120.4(4) . . ?
C24 C23 H23 119.8 . . ?
C22 C23 H23 119.8 . . ?
C23 C24 C25 119.7(4) . . ?
C23 C24 H24 120.1 . . ?
C25 C24 H24 120.1 . . ?
C24 C25 C26 120.4(4) . . ?
C24 C25 H25 119.8 . . ?
C26 C25 H25 119.8 . . ?
C25 C26 C21 120.6(4) . . ?
C25 C26 H26 119.7 . . ?
C21 C26 H26 119.7 . . ?
C32 C27 C28 118.8(3) . . ?
C32 C27 P3 117.0(2) . . ?
C28 C27 P3 124.0(3) . . ?
C29 C28 C27 120.6(3) . . ?
C29 C28 H28 119.7 . . ?
C27 C28 H28 119.7 . . ?
C30 C29 C28 119.9(3) . . ?
C30 C29 H29 120 . . ?
C28 C29 H29 120 . . ?
C29 C30 C31 120.1(3) . . ?
C29 C30 H30 119.9 . . ?
C31 C30 H30 119.9 . . ?
C32 C31 C30 120.1(4) . . ?
C32 C31 H31 120 . . ?
C30 C31 H31 120 . . ?
C31 C32 C27 120.4(3) . . ?
C31 C32 H32 119.8 . . ?
C27 C32 H32 119.8 . . ?
O1 Cu1 P3 97.27(7) . . ?
O1 Cu1 P2 111.01(7) . . ?
P3 Cu1 P2 124.54(3) . . ?
O1 Cu1 P1 108.62(7) . . ?
P3 Cu1 P1 125.08(3) . . ?
P2 Cu1 P1 90.25(3) . . ?
O3 N1 O2 119.8(3) . . ?
O3 N1 O1 119.2(3) . . ?
O2 N1 O1 121.0(3) . . ?
N1 O1 Cu1 120.88(19) . . ?
C1 P1 C6 104.7(2) . . ?
C1 P1 C3 105.16(18) . . ?
C6 P1 C3 105.8(2) . . ?
C1 P1 Cu1 101.54(12) . . ?
C6 P1 Cu1 128.07(15) . . ?
C3 P1 Cu1 109.37(17) . . ?
C12 P2 C2 102.40(17) . . ?
C12 P2 C9 106.25(16) . . ?
C2 P2 C9 102.98(19) . . ?
C12 P2 Cu1 121.22(12) . . ?
C2 P2 Cu1 104.01(11) . . ?
C9 P2 Cu1 117.27(12) . . ?
C15 P3 C27 101.23(15) . . ?
C15 P3 C21 102.81(15) . . ?
C27 P3 C21 102.98(15) . . ?
C15 P3 Cu1 116.01(11) . . ?
C27 P3 Cu1 115.06(11) . . ?
C21 P3 Cu1 116.62(10) . . ?

loop_
_geom_bond_atom_site_label_1
_geom_bond_atom_site_label_2
_geom_bond_distance
_geom_bond_site_symmetry_2
_geom_bond_publ_flag
C1 C2 1.510(5) . ?
C1 P1 1.842(4) . ?
C1 H1A 0.99 . ?
C1 H1B 0.99 . ?
C2 P2 1.845(4) . ?
C2 H2A 0.99 . ?
C2 H2B 0.99 . ?
C3 C5 1.500(6) . ?
C3 C4 1.517(6) . ?
C3 P1 1.868(4) . ?
C3 H3 1 . ?
C4 H4A 0.98 . ?
C4 H4B 0.98 . ?
C4 H4C 0.98 . ?
C5 H5A 0.98 . ?
C5 H5B 0.98 . ?
C5 H5C 0.98 . ?
C6 C7 1.502(6) . ?
C6 C8 1.509(6) . ?
C6 P1 1.848(4) . ?
C6 H6 1 . ?
C7 H7A 0.98 . ?
C7 H7B 0.98 . ?
C7 H7C 0.98 . ?
C8 H8A 0.98 . ?
C8 H8B 0.98 . ?
C8 H8C 0.98 . ?
C9 C10 1.530(5) . ?
C9 C11 1.532(5) . ?
C9 P2 1.849(4) . ?
C9 H9 1 . ?
C10 H10A 0.98 . ?
C10 H10B 0.98 . ?
C10 H10C 0.98 . ?
C11 H11A 0.98 . ?
C11 H11B 0.98 . ?
C11 H11C 0.98 . ?
C12 C13 1.527(5) . ?
C12 C14 1.536(5) . ?
C12 P2 1.845(3) . ?
C12 H12 1 . ?
C13 H13A 0.98 . ?
C13 H13B 0.98 . ?
C13 H13C 0.98 . ?
C14 H14A 0.98 . ?
C14 H14B 0.98 . ?
C14 H14C 0.98 . ?
C15 C16 1.386(5) . ?
C15 C20 1.388(5) . ?
C15 P3 1.828(3) . ?
C16 C17 1.388(5) . ?
C16 H16 0.95 . ?
C17 C18 1.372(6) . ?
C17 H17 0.95 . ?
C18 C19 1.364(6) . ?
C18 H18 0.95 . ?
C19 C20 1.390(6) . ?
C19 H19 0.95 . ?
C20 H20 0.95 . ?
C21 C26 1.389(5) . ?
C21 C22 1.395(5) . ?
C21 P3 1.832(3) . ?
C22 C23 1.390(5) . ?
C22 H22 0.95 . ?
C23 C24 1.369(7) . ?
C23 H23 0.95 . ?
C24 C25 1.380(6) . ?
C24 H24 0.95 . ?
C25 C26 1.387(5) . ?
C25 H25 0.95 . ?
C26 H26 0.95 . ?
C27 C32 1.391(5) . ?
C27 C28 1.398(4) . ?
C27 P3 1.830(3) . ?
C28 C29 1.388(5) . ?
C28 H28 0.95 . ?
C29 C30 1.380(6) . ?
C29 H29 0.95 . ?
C30 C31 1.388(5) . ?
C30 H30 0.95 . ?
C31 C32 1.388(5) . ?
C31 H31 0.95 . ?
C32 H32 0.95 . ?
Cu1 O1 2.146(2) . ?
Cu1 P3 2.2688(9) . ?
Cu1 P2 2.2904(9) . ?
Cu1 P1 2.2944(9) . ?
N1 O3 1.251(4) . ?
N1 O2 1.253(4) . ?
N1 O1 1.254(4) . ?

loop_
_geom_torsion_atom_site_label_1
_geom_torsion_atom_site_label_2
_geom_torsion_atom_site_label_3
_geom_torsion_atom_site_label_4
_geom_torsion
_geom_torsion_site_symmetry_1
_geom_torsion_site_symmetry_2
_geom_torsion_site_symmetry_3
_geom_torsion_site_symmetry_4
_geom_torsion_publ_flag
P1 C1 C2 P2 -48.8(4) . . . . ?
C20 C15 C16 C17 -2.3(5) . . . . ?
P3 C15 C16 C17 177.5(3) . . . . ?
C15 C16 C17 C18 0.7(5) . . . . ?
C16 C17 C18 C19 1.2(6) . . . . ?
C17 C18 C19 C20 -1.5(7) . . . . ?
C16 C15 C20 C19 2.0(7) . . . . ?
P3 C15 C20 C19 -177.8(4) . . . . ?
C18 C19 C20 C15 -0.2(8) . . . . ?
C26 C21 C22 C23 -0.3(6) . . . . ?
P3 C21 C22 C23 -176.4(3) . . . . ?
C21 C22 C23 C24 -0.7(7) . . . . ?
C22 C23 C24 C25 1.0(7) . . . . ?
C23 C24 C25 C26 -0.3(6) . . . . ?
C24 C25 C26 C21 -0.8(5) . . . . ?
C22 C21 C26 C25 1.0(5) . . . . ?
P3 C21 C26 C25 177.2(3) . . . . ?
C32 C27 C28 C29 0.0(5) . . . . ?
P3 C27 C28 C29 175.7(3) . . . . ?
C27 C28 C29 C30 -1.3(5) . . . . ?
C28 C29 C30 C31 1.4(6) . . . . ?
C29 C30 C31 C32 -0.1(6) . . . . ?
C30 C31 C32 C27 -1.2(6) . . . . ?
C28 C27 C32 C31 1.3(5) . . . . ?
P3 C27 C32 C31 -174.7(3) . . . . ?
O3 N1 O1 Cu1 -161.3(2) . . . . ?
O2 N1 O1 Cu1 19.3(4) . . . . ?
C2 C1 P1 C6 177.7(3) . . . . ?
C2 C1 P1 C3 -71.0(3) . . . . ?
C2 C1 P1 Cu1 42.9(3) . . . . ?
C7 C6 P1 C1 -95.5(4) . . . . ?
C8 C6 P1 C1 35.1(4) . . . . ?
C7 C6 P1 C3 153.7(4) . . . . ?
C8 C6 P1 C3 -75.7(4) . . . . ?
C7 C6 P1 Cu1 22.4(5) . . . . ?
C8 C6 P1 Cu1 153.0(3) . . . . ?
C5 C3 P1 C1 -38.8(5) . . . . ?
C4 C3 P1 C1 -169.9(3) . . . . ?
C5 C3 P1 C6 71.6(5) . . . . ?
C4 C3 P1 C6 -59.4(4) . . . . ?
C5 C3 P1 Cu1 -147.2(4) . . . . ?
C4 C3 P1 Cu1 81.7(4) . . . . ?
C13 C12 P2 C2 175.6(3) . . . . ?
C14 C12 P2 C2 -63.4(3) . . . . ?
C13 C12 P2 C9 67.9(3) . . . . ?
C14 C12 P2 C9 -171.1(3) . . . . ?
C13 C12 P2 Cu1 -69.4(3) . . . . ?
C14 C12 P2 Cu1 51.7(3) . . . . ?
C1 C2 P2 C12 155.6(3) . . . . ?
C1 C2 P2 C9 -94.2(3) . . . . ?
C1 C2 P2 Cu1 28.6(3) . . . . ?
C10 C9 P2 C12 -86.7(3) . . . . ?
C11 C9 P2 C12 41.3(4) . . . . ?
C10 C9 P2 C2 166.1(3) . . . . ?
C11 C9 P2 C2 -66.0(3) . . . . ?
C10 C9 P2 Cu1 52.6(3) . . . . ?
C11 C9 P2 Cu1 -179.5(3) . . . . ?
C16 C15 P3 C27 -118.6(3) . . . . ?
C20 C15 P3 C27 61.2(4) . . . . ?
C16 C15 P3 C21 135.1(3) . . . . ?
C20 C15 P3 C21 -45.1(4) . . . . ?
C16 C15 P3 Cu1 6.7(3) . . . . ?
C20 C15 P3 Cu1 -173.6(3) . . . . ?
C32 C27 P3 C15 97.2(3) . . . . ?
C28 C27 P3 C15 -78.6(3) . . . . ?
C32 C27 P3 C21 -156.6(3) . . . . ?
C28 C27 P3 C21 27.5(3) . . . . ?
C32 C27 P3 Cu1 -28.7(3) . . . . ?
C28 C27 P3 Cu1 155.5(2) . . . . ?
C26 C21 P3 C15 152.3(3) . . . . ?
C22 C21 P3 C15 -31.7(3) . . . . ?
C26 C21 P3 C27 47.3(3) . . . . ?
C22 C21 P3 C27 -136.6(3) . . . . ?
C26 C21 P3 Cu1 -79.7(3) . . . . ?
C22 C21 P3 Cu1 96.4(3) . . . . ?
